data_2017644
loop_
_publ_author_name
'Hori, Akiko'
'Naganuma, Kohei'

_publ_section_title
;
 Fully and partially fluorinated flavone derivatives
;
_journal_coeditor_code FG3163
_journal_issue 5
_journal_name_full 'Acta Crystallographica Section C'
_journal_page_first o256
_journal_page_last o259
_journal_paper_doi 10.1107/S0108270110013387
_journal_volume 66
_journal_year 2010
_chemical_formula_iupac 'C15 H F9 O2'
_chemical_formula_moiety 'C15 H F9 O2'
_chemical_formula_sum 'C15 H F9 O2'
_chemical_formula_weight 384.16
_chemical_name_systematic
;
5,6,7,8-tetrafluoro-2-(2,3,4,5,6-pentafluorophenyl)-4<i>H</i>-1-benzopyran-4-one
;
_space_group_IT_number 14
_symmetry_cell_setting monoclinic
_symmetry_space_group_name_Hall '-P 2yn'
_symmetry_space_group_name_H-M 'P 1 21/n 1'
_atom_sites_solution_hydrogens geom
_atom_sites_solution_primary direct
_atom_sites_solution_secondary difmap
_cell_angle_alpha 90.00
_cell_angle_beta 95.3550(10)
_cell_angle_gamma 90.00
_cell_formula_units_Z 4
_cell_length_a 6.2221(7)
_cell_length_b 25.234(3)
_cell_length_c 8.4624(9)
_cell_measurement_reflns_used 4991
_cell_measurement_temperature 100
_cell_measurement_theta_max 27.67
_cell_measurement_theta_min 3.23
_cell_volume 1322.9(3)
_computing_cell_refinement 'SAINT (Bruker, 2006)'
_computing_data_collection 'APEX2 (Bruker, 2006)'
_computing_data_reduction 'SAINT (Bruker, 2006)'
_computing_molecular_graphics 'SHELXTL (Sheldrick, 2008)'
_computing_publication_material 'SHELXTL (Sheldrick, 2008)'
_computing_structure_refinement 'SHELXL97 (Sheldrick, 2008)'
_computing_structure_solution 'SHELXS97 (Sheldrick, 2008)'
_diffrn_ambient_temperature 100
_diffrn_detector_area_resol_mean 8.333
_diffrn_measured_fraction_theta_full 0.991
_diffrn_measured_fraction_theta_max 0.991
_diffrn_measurement_device_type 'Bruker APEXII CCD area-detector'
_diffrn_measurement_method '\f and \w scans'
_diffrn_radiation_monochromator graphite
_diffrn_radiation_source 'fine-focus sealed tube'
_diffrn_radiation_type MoK\a
_diffrn_radiation_wavelength 0.71073
_diffrn_reflns_av_R_equivalents 0.0256
_diffrn_reflns_av_sigmaI/netI 0.0198
_diffrn_reflns_limit_h_max 8
_diffrn_reflns_limit_h_min -8
_diffrn_reflns_limit_k_max 32
_diffrn_reflns_limit_k_min -32
_diffrn_reflns_limit_l_max 10
_diffrn_reflns_limit_l_min -10
_diffrn_reflns_number 14615
_diffrn_reflns_theta_full 27.47
_diffrn_reflns_theta_max 27.47
_diffrn_reflns_theta_min 2.55
_exptl_absorpt_coefficient_mu 0.212
_exptl_absorpt_correction_T_max 0.9874
_exptl_absorpt_correction_T_min 0.9391
_exptl_absorpt_correction_type empirical
_exptl_absorpt_process_details '(SADABS; Sheldrick, 1996)'
_exptl_crystal_colour 'pale yellow'
_exptl_crystal_density_diffrn 1.929
_exptl_crystal_density_method 'not measured'
_exptl_crystal_description plate
_exptl_crystal_F_000 752
_exptl_crystal_size_max 0.30
_exptl_crystal_size_mid 0.20
_exptl_crystal_size_min 0.06
_refine_diff_density_max 0.306
_refine_diff_density_min -0.201
_refine_ls_extinction_method none
_refine_ls_goodness_of_fit_ref 1.046
_refine_ls_hydrogen_treatment constr
_refine_ls_matrix_type full
_refine_ls_number_parameters 235
_refine_ls_number_reflns 2998
_refine_ls_number_restraints 0
_refine_ls_restrained_S_all 1.046
_refine_ls_R_factor_all 0.0464
_refine_ls_R_factor_gt 0.0345
_refine_ls_shift/su_max 0.000
_refine_ls_shift/su_mean 0.000
_refine_ls_structure_factor_coef Fsqd
_refine_ls_weighting_details 'calc w = 1/[\s^2^(Fo^2^)+(0.0399P)^2^+0.7568P] where P=(Fo^2^+2Fc^2^)/3'
_refine_ls_weighting_scheme calc
_refine_ls_wR_factor_gt 0.0826
_refine_ls_wR_factor_ref 0.0940
_reflns_number_gt 2433
_reflns_number_total 2998
_reflns_threshold_expression I>2\s(I)
_cod_data_source_file fg3163.cif
_cod_data_source_block I
_cod_original_cell_volume 1322.8(2)
_cod_original_sg_symbol_H-M P21/n
_cod_database_code 2017644
_cod_database_fobs_code 2017644

loop_
_symmetry_equiv_pos_as_xyz
'x, y, z'
'-x+1/2, y+1/2, -z+1/2'
'-x, -y, -z'
'x-1/2, -y-1/2, z-1/2'

loop_
_atom_site_type_symbol
_atom_site_label
_atom_site_fract_x
_atom_site_fract_y
_atom_site_fract_z
_atom_site_U_iso_or_equiv
_atom_site_adp_type
_atom_site_calc_flag
_atom_site_refinement_flags
_atom_site_occupancy
_atom_site_disorder_assembly
_atom_site_disorder_group
O O1 0.47044(17) 0.28350(4) 0.86414(13) 0.0216(2) Uani d . 1 . .
O O2 0.9748(2) 0.35152(5) 0.66183(15) 0.0342(3) Uani d . 1 . .
C C1 0.8208(3) 0.33202(7) 0.7199(2) 0.0260(4) Uani d . 1 . .
C C2 0.7914(3) 0.27518(7) 0.7334(2) 0.0253(4) Uani d . 1 . .
H H2 0.8937 0.2522 0.6925 0.030 Uiso calc R 1 . .
C C3 0.6258(2) 0.25388(6) 0.80134(18) 0.0209(3) Uani d . 1 . .
C C4 0.4829(3) 0.33742(6) 0.85302(18) 0.0212(3) Uani d . 1 . .
C C5 0.6485(3) 0.36368(7) 0.78325(19) 0.0236(3) Uani d . 1 . .
C C6 0.6374(3) 0.41904(7) 0.7765(2) 0.0291(4) Uani d . 1 . .
C C7 0.4739(3) 0.44657(7) 0.8372(2) 0.0315(4) Uani d . 1 . .
C C8 0.3146(3) 0.41949(7) 0.9084(2) 0.0292(4) Uani d . 1 . .
C C9 0.3195(3) 0.36525(7) 0.9166(2) 0.0245(3) Uani d . 1 . .
C C10 0.5833(3) 0.19674(6) 0.81544(19) 0.0212(3) Uani d . 1 . .
C C11 0.3860(3) 0.17514(6) 0.75820(19) 0.0215(3) Uani d . 1 . .
C C12 0.3425(3) 0.12197(7) 0.7676(2) 0.0246(4) Uani d . 1 . .
C C13 0.4990(3) 0.08787(7) 0.8354(2) 0.0264(4) Uani d . 1 . .
C C14 0.6979(3) 0.10787(7) 0.8915(2) 0.0268(4) Uani d . 1 . .
C C15 0.7377(3) 0.16150(7) 0.8818(2) 0.0242(3) Uani d . 1 . .
F F1 0.78575(19) 0.44679(4) 0.70727(14) 0.0413(3) Uani d . 1 . .
F F2 0.4661(2) 0.49931(4) 0.82780(14) 0.0431(3) Uani d . 1 . .
F F3 0.15662(19) 0.44623(4) 0.96917(14) 0.0392(3) Uani d . 1 . .
F F4 0.16640(16) 0.33909(4) 0.98643(12) 0.0293(2) Uani d . 1 . .
F F5 0.23387(15) 0.20657(4) 0.68324(12) 0.0276(2) Uani d . 1 . .
F F6 0.15002(16) 0.10308(4) 0.70889(13) 0.0344(3) Uani d . 1 . .
F F7 0.45777(18) 0.03650(4) 0.84682(13) 0.0369(3) Uani d . 1 . .
F F8 0.84812(18) 0.07552(4) 0.96071(13) 0.0380(3) Uani d . 1 . .
F F9 0.93097(16) 0.17974(4) 0.94313(13) 0.0340(3) Uani d . 1 . .

loop_
_atom_site_aniso_label
_atom_site_aniso_U_11
_atom_site_aniso_U_22
_atom_site_aniso_U_33
_atom_site_aniso_U_12
_atom_site_aniso_U_13
_atom_site_aniso_U_23
O1 0.0211(6) 0.0197(6) 0.0247(6) -0.0012(4) 0.0064(5) -0.0009(4)
O2 0.0305(7) 0.0442(8) 0.0292(7) -0.0115(6) 0.0092(5) 0.0026(6)
C1 0.0244(8) 0.0339(9) 0.0196(8) -0.0064(7) 0.0010(7) 0.0009(7)
C2 0.0210(8) 0.0322(9) 0.0231(8) 0.0011(7) 0.0039(6) -0.0012(7)
C3 0.0194(8) 0.0246(8) 0.0185(8) 0.0022(6) 0.0012(6) -0.0013(6)
C4 0.0247(8) 0.0201(8) 0.0182(8) -0.0020(6) -0.0013(6) -0.0002(6)
C5 0.0253(8) 0.0260(9) 0.0189(8) -0.0052(7) -0.0020(6) 0.0010(6)
C6 0.0329(9) 0.0270(9) 0.0261(9) -0.0101(7) -0.0040(7) 0.0050(7)
C7 0.0424(11) 0.0204(8) 0.0292(9) -0.0010(7) -0.0090(8) 0.0015(7)
C8 0.0348(10) 0.0263(9) 0.0255(9) 0.0057(7) -0.0034(7) -0.0038(7)
C9 0.0266(8) 0.0259(9) 0.0209(8) -0.0015(7) 0.0011(6) -0.0003(6)
C10 0.0220(8) 0.0235(8) 0.0184(8) 0.0022(6) 0.0043(6) -0.0017(6)
C11 0.0203(8) 0.0232(8) 0.0212(8) 0.0057(6) 0.0025(6) -0.0006(6)
C12 0.0237(8) 0.0244(8) 0.0256(9) 0.0003(7) 0.0011(7) -0.0044(7)
C13 0.0350(9) 0.0183(8) 0.0261(9) 0.0039(7) 0.0045(7) -0.0016(6)
C14 0.0290(9) 0.0285(9) 0.0225(8) 0.0120(7) 0.0007(7) 0.0022(7)
C15 0.0216(8) 0.0306(9) 0.0202(8) 0.0021(7) 0.0007(6) -0.0013(7)
F1 0.0439(7) 0.0325(6) 0.0472(7) -0.0155(5) 0.0033(5) 0.0115(5)
F2 0.0594(8) 0.0186(5) 0.0490(7) -0.0013(5) -0.0074(6) 0.0034(5)
F3 0.0461(7) 0.0310(6) 0.0403(7) 0.0138(5) 0.0032(5) -0.0063(5)
F4 0.0301(5) 0.0306(5) 0.0288(5) 0.0025(4) 0.0112(4) 0.0003(4)
F5 0.0219(5) 0.0231(5) 0.0365(6) 0.0045(4) -0.0039(4) 0.0008(4)
F6 0.0295(6) 0.0246(5) 0.0473(7) -0.0035(4) -0.0056(5) -0.0024(5)
F7 0.0458(7) 0.0190(5) 0.0453(7) 0.0035(4) 0.0001(5) 0.0011(4)
F8 0.0386(6) 0.0334(6) 0.0400(6) 0.0132(5) -0.0067(5) 0.0068(5)
F9 0.0249(5) 0.0380(6) 0.0369(6) 0.0008(4) -0.0080(4) 0.0023(5)

loop_
_atom_type_symbol
_atom_type_description
_atom_type_scat_dispersion_real
_atom_type_scat_dispersion_imag
_atom_type_scat_source
C C 0.0033 0.0016 'International Tables Vol C Tables 4.2.6.8 and 6.1.1.4'
H H 0.0000 0.0000 'International Tables Vol C Tables 4.2.6.8 and 6.1.1.4'
O O 0.0106 0.0060 'International Tables Vol C Tables 4.2.6.8 and 6.1.1.4'
F F 0.0171 0.0103 'International Tables Vol C Tables 4.2.6.8 and 6.1.1.4'

loop_
_geom_angle_atom_site_label_1
_geom_angle_atom_site_label_2
_geom_angle_atom_site_label_3
_geom_angle_site_symmetry_1
_geom_angle_site_symmetry_3
_geom_angle
_geom_angle_publ_flag
C4 O1 C3 . . 118.08(12) ?
O2 C1 C2 . . 122.66(17) ?
O2 C1 C5 . . 123.48(16) ?
C2 C1 C5 . . 113.86(14) ?
C3 C2 C1 . . 122.57(16) ?
C3 C2 H2 . . 118.7 ?
C1 C2 H2 . . 118.7 ?
C2 C3 O1 . . 123.20(15) ?
C2 C3 C10 . . 125.37(15) ?
O1 C3 C10 . . 111.41(13) ?
O1 C4 C9 . . 115.44(14) ?
O1 C4 C5 . . 123.26(15) ?
C9 C4 C5 . . 121.29(15) ?
C6 C5 C4 . . 116.99(16) ?
C6 C5 C1 . . 124.03(15) ?
C4 C5 C1 . . 118.97(15) ?
F1 C6 C7 . . 117.74(16) ?
F1 C6 C5 . . 120.50(17) ?
C7 C6 C5 . . 121.74(16) ?
F2 C7 C6 . . 120.51(17) ?
F2 C7 C8 . . 119.58(17) ?
C6 C7 C8 . . 119.90(16) ?
F3 C8 C9 . . 119.91(17) ?
F3 C8 C7 . . 120.04(16) ?
C9 C8 C7 . . 120.05(17) ?
F4 C9 C8 . . 120.06(15) ?
F4 C9 C4 . . 119.95(14) ?
C8 C9 C4 . . 119.99(16) ?
C15 C10 C11 . . 116.44(15) ?
C15 C10 C3 . . 122.51(15) ?
C11 C10 C3 . . 121.03(14) ?
F5 C11 C12 . . 117.95(14) ?
F5 C11 C10 . . 119.51(14) ?
C12 C11 C10 . . 122.45(15) ?
F6 C12 C11 . . 120.04(15) ?
F6 C12 C13 . . 120.17(15) ?
C11 C12 C13 . . 119.79(16) ?
F7 C13 C14 . . 120.38(15) ?
F7 C13 C12 . . 120.30(16) ?
C14 C13 C12 . . 119.32(16) ?
F8 C14 C13 . . 119.77(16) ?
F8 C14 C15 . . 120.29(16) ?
C13 C14 C15 . . 119.89(15) ?
F9 C15 C14 . . 118.10(15) ?
F9 C15 C10 . . 119.77(15) ?
C14 C15 C10 . . 122.10(15) ?

loop_
_geom_bond_atom_site_label_1
_geom_bond_atom_site_label_2
_geom_bond_site_symmetry_2
_geom_bond_distance
_geom_bond_publ_flag
O1 C4 . 1.3666(19) ?
O1 C3 . 1.3679(19) ?
O2 C1 . 1.220(2) ?
C1 C2 . 1.452(2) ?
C1 C5 . 1.478(2) ?
C2 C3 . 1.339(2) ?
C2 H2 . 0.9500 ?
C3 C10 . 1.472(2) ?
C4 C9 . 1.385(2) ?
C4 C5 . 1.401(2) ?
C5 C6 . 1.399(2) ?
C6 F1 . 1.337(2) ?
C6 C7 . 1.371(3) ?
C7 F2 . 1.334(2) ?
C7 C8 . 1.387(3) ?
C8 F3 . 1.334(2) ?
C8 C9 . 1.371(2) ?
C9 F4 . 1.3404(19) ?
C10 C15 . 1.388(2) ?
C10 C11 . 1.389(2) ?
C11 F5 . 1.3474(18) ?
C11 C12 . 1.373(2) ?
C12 F6 . 1.3404(19) ?
C12 C13 . 1.383(2) ?
C13 F7 . 1.3266(19) ?
C13 C14 . 1.379(2) ?
C14 F8 . 1.3343(19) ?
C14 C15 . 1.380(2) ?
C15 F9 . 1.3459(19) ?

loop_
_geom_hbond_atom_site_label_D
_geom_hbond_atom_site_label_H
_geom_hbond_atom_site_label_A
_geom_hbond_site_symmetry_A
_geom_hbond_distance_DH
_geom_hbond_distance_HA
_geom_hbond_distance_DA
_geom_hbond_angle_DHA
C2 H2 F5 1_655 0.95 2.42 3.3126(19) 157.1

loop_
_geom_torsion_atom_site_label_1
_geom_torsion_atom_site_label_2
_geom_torsion_atom_site_label_3
_geom_torsion_atom_site_label_4
_geom_torsion_site_symmetry_1
_geom_torsion_site_symmetry_2
_geom_torsion_site_symmetry_3
_geom_torsion_site_symmetry_4
_geom_torsion
_geom_torsion_publ_flag
O2 C1 C2 C3 . . . . 177.97(16) ?
C5 C1 C2 C3 . . . . -1.7(2) ?
C1 C2 C3 O1 . . . . -0.2(3) ?
C1 C2 C3 C10 . . . . 178.40(15) ?
C4 O1 C3 C2 . . . . 1.7(2) ?
C4 O1 C3 C10 . . . . -177.04(13) ?
C3 O1 C4 C9 . . . . 179.09(14) ?
C3 O1 C4 C5 . . . . -1.2(2) ?
O1 C4 C5 C6 . . . . 178.39(14) ?
C9 C4 C5 C6 . . . . -1.9(2) ?
O1 C4 C5 C1 . . . . -0.8(2) ?
C9 C4 C5 C1 . . . . 178.92(15) ?
O2 C1 C5 C6 . . . . 3.3(3) ?
C2 C1 C5 C6 . . . . -176.97(16) ?
O2 C1 C5 C4 . . . . -177.56(16) ?
C2 C1 C5 C4 . . . . 2.2(2) ?
C4 C5 C6 F1 . . . . -177.89(15) ?
C1 C5 C6 F1 . . . . 1.3(3) ?
C4 C5 C6 C7 . . . . 0.9(3) ?
C1 C5 C6 C7 . . . . 180.00(16) ?
F1 C6 C7 F2 . . . . -0.6(3) ?
C5 C6 C7 F2 . . . . -179.34(15) ?
F1 C6 C7 C8 . . . . 179.17(15) ?
C5 C6 C7 C8 . . . . 0.4(3) ?
F2 C7 C8 F3 . . . . -1.0(2) ?
C6 C7 C8 F3 . . . . 179.22(16) ?
F2 C7 C8 C9 . . . . 179.07(16) ?
C6 C7 C8 C9 . . . . -0.7(3) ?
F3 C8 C9 F4 . . . . -0.4(3) ?
C7 C8 C9 F4 . . . . 179.51(15) ?
F3 C8 C9 C4 . . . . 179.75(15) ?
C7 C8 C9 C4 . . . . -0.4(3) ?
O1 C4 C9 F4 . . . . 1.5(2) ?
C5 C4 C9 F4 . . . . -178.19(15) ?
O1 C4 C9 C8 . . . . -178.58(15) ?
C5 C4 C9 C8 . . . . 1.7(3) ?
C2 C3 C10 C15 . . . . 53.2(2) ?
O1 C3 C10 C15 . . . . -128.04(16) ?
C2 C3 C10 C11 . . . . -124.98(18) ?
O1 C3 C10 C11 . . . . 53.74(19) ?
C15 C10 C11 F5 . . . . -175.78(14) ?
C3 C10 C11 F5 . . . . 2.5(2) ?
C15 C10 C11 C12 . . . . 0.8(2) ?
C3 C10 C11 C12 . . . . 179.10(15) ?
F5 C11 C12 F6 . . . . -2.7(2) ?
C10 C11 C12 F6 . . . . -179.26(15) ?
F5 C11 C12 C13 . . . . 176.28(15) ?
C10 C11 C12 C13 . . . . -0.3(3) ?
F6 C12 C13 F7 . . . . -1.9(2) ?
C11 C12 C13 F7 . . . . 179.20(15) ?
F6 C12 C13 C14 . . . . 178.36(15) ?
C11 C12 C13 C14 . . . . -0.6(3) ?
F7 C13 C14 F8 . . . . -1.4(2) ?
C12 C13 C14 F8 . . . . 178.35(15) ?
F7 C13 C14 C15 . . . . -178.79(15) ?
C12 C13 C14 C15 . . . . 1.0(3) ?
F8 C14 C15 F9 . . . . 0.2(2) ?
C13 C14 C15 F9 . . . . 177.58(15) ?
F8 C14 C15 C10 . . . . -177.87(15) ?
C13 C14 C15 C10 . . . . -0.5(3) ?
C11 C10 C15 F9 . . . . -178.43(14) ?
C3 C10 C15 F9 . . . . 3.3(2) ?
C11 C10 C15 C14 . . . . -0.4(2) ?
C3 C10 C15 C14 . . . . -178.64(16) ?

loop_
_cod_related_entry_id
_cod_related_entry_database
_cod_related_entry_code
1 ChemSpider 1746098
